data_2228852
loop_
_publ_author_name
'Datta, Amitabha'
'Das, Kuheli'
'Jhou, Yan-Ming'
'Huang, Jui-Hsien'
'Lee, Hon Man'

_publ_section_title
;
 Dichlorido{<i>N</i>'-[1-(2-pyridin-2-yl)ethylidene]acetohydrazide-\k^2^<i>N</i>',<i>O</i>}copper(II)
;
_journal_coeditor_code PV2372
_journal_issue 1
_journal_name_full 'Acta Crystallographica Section E'
_journal_page_first m123
_journal_paper_doi 10.1107/S1600536810053195
_journal_volume 67
_journal_year 2011
_chemical_formula_iupac '[Cu Cl2 (C9 H11 N3 O)]'
_chemical_formula_moiety 'C9 H11 Cl2 Cu N3 O'
_chemical_formula_sum 'C9 H11 Cl2 Cu N3 O'
_chemical_formula_weight 311.65
_chemical_name_systematic
;
Dichlorido{<i>N</i>'-[1-(2-pyridin-2-yl)ethylidene]acetohydrazide-
\k^2^<i>N</i>',<i>O</i>}copper(II)
;
_space_group_IT_number 14
_symmetry_cell_setting monoclinic
_symmetry_space_group_name_Hall '-P 2ybc'
_symmetry_space_group_name_H-M 'P 1 21/c 1'
_atom_sites_solution_hydrogens geom
_atom_sites_solution_primary direct
_atom_sites_solution_secondary difmap
_audit_creation_method SHELXL-97
_cell_angle_alpha 90.00
_cell_angle_beta 118.769(12)
_cell_angle_gamma 90.00
_cell_formula_units_Z 4
_cell_length_a 6.6501(15)
_cell_length_b 15.680(3)
_cell_length_c 13.103(2)
_cell_measurement_reflns_used 6047
_cell_measurement_temperature 150(2)
_cell_measurement_theta_max 27.7
_cell_measurement_theta_min 2.2
_cell_volume 1197.7(4)
_computing_cell_refinement 'SAINT (Bruker, 2007)'
_computing_data_collection 'APEX2 (Bruker, 2007)'
_computing_data_reduction 'SAINT (Bruker, 2007)'
_computing_molecular_graphics 'SHELXTL (Sheldrick, 2008)'
_computing_publication_material 'DIAMOND (Brandenburg, 2006)'
_computing_structure_refinement 'SHELXL97 (Sheldrick, 2008)'
_computing_structure_solution 'SHELXS97 (Sheldrick, 2008)'
_diffrn_ambient_temperature 150(2)
_diffrn_measured_fraction_theta_full 0.991
_diffrn_measured_fraction_theta_max 0.991
_diffrn_measurement_device_type 'Bruker SMART APEXII'
_diffrn_measurement_method \w
_diffrn_radiation_monochromator graphite
_diffrn_radiation_type MoK\a
_diffrn_radiation_wavelength 0.71073
_diffrn_reflns_av_R_equivalents 0.0268
_diffrn_reflns_av_sigmaI/netI 0.0234
_diffrn_reflns_limit_h_max 8
_diffrn_reflns_limit_h_min -7
_diffrn_reflns_limit_k_max 21
_diffrn_reflns_limit_k_min -21
_diffrn_reflns_limit_l_max 17
_diffrn_reflns_limit_l_min -17
_diffrn_reflns_number 16039
_diffrn_reflns_theta_full 28.78
_diffrn_reflns_theta_max 28.78
_diffrn_reflns_theta_min 2.20
_diffrn_standards_decay_% 0
_diffrn_standards_interval_count 0
_diffrn_standards_interval_time 0
_diffrn_standards_number 0
_exptl_absorpt_coefficient_mu 2.250
_exptl_absorpt_correction_T_max 0.6744
_exptl_absorpt_correction_T_min 0.6031
_exptl_absorpt_correction_type multi-scan
_exptl_absorpt_process_details '(SADABS; Sheldrick, 2003)'
_exptl_crystal_colour green
_exptl_crystal_density_diffrn 1.728
_exptl_crystal_density_method 'not measured'
_exptl_crystal_description prism
_exptl_crystal_F_000 628
_exptl_crystal_size_max 0.25
_exptl_crystal_size_mid 0.20
_exptl_crystal_size_min 0.19
_refine_diff_density_max 0.514
_refine_diff_density_min -0.535
_refine_ls_extinction_method none
_refine_ls_goodness_of_fit_ref 1.017
_refine_ls_hydrogen_treatment constr
_refine_ls_matrix_type full
_refine_ls_number_parameters 147
_refine_ls_number_reflns 3081
_refine_ls_number_restraints 0
_refine_ls_restrained_S_all 1.017
_refine_ls_R_factor_all 0.0403
_refine_ls_R_factor_gt 0.0300
_refine_ls_shift/su_max 0.001
_refine_ls_shift/su_mean 0.000
_refine_ls_structure_factor_coef Fsqd
_refine_ls_weighting_details 'calc w=1/[\s^2^(Fo^2^)+(0.0302P)^2^+1.0145P] where P=(Fo^2^+2Fc^2^)/3'
_refine_ls_weighting_scheme calc
_refine_ls_wR_factor_gt 0.0712
_refine_ls_wR_factor_ref 0.0752
_reflns_number_gt 2534
_reflns_number_total 3081
_reflns_threshold_expression 'I > 2.0\s(I)'
_cod_data_source_file pv2372.cif
_cod_data_source_block I
_cod_original_sg_symbol_H-M 'P 21/c'
_cod_database_code 2228852
_cod_database_fobs_code 2228852

loop_
_symmetry_equiv_pos_as_xyz
'x, y, z'
'-x, y+1/2, -z+1/2'
'-x, -y, -z'
'x, -y-1/2, z-1/2'

loop_
_atom_site_type_symbol
_atom_site_label
_atom_site_fract_x
_atom_site_fract_y
_atom_site_fract_z
_atom_site_U_iso_or_equiv
_atom_site_adp_type
_atom_site_calc_flag
_atom_site_refinement_flags
_atom_site_occupancy
_atom_site_disorder_assembly
_atom_site_disorder_group
Cu Cu1 0.95537(5) 0.835509(17) 0.19694(2) 0.03082(9) Uani d . 1 . .
Cl Cl1 0.77693(11) 0.94146(4) 0.23143(6) 0.04312(15) Uani d . 1 . .
Cl Cl2 1.30421(10) 0.81769(4) 0.38962(5) 0.04150(15) Uani d . 1 . .
O O1 1.0897(3) 0.90737(10) 0.11255(15) 0.0412(4) Uani d . 1 . .
N N1 1.1191(3) 0.77854(12) 0.04581(16) 0.0331(4) Uani d . 1 . .
H H1 1.1581 0.7462 0.0018 0.040 Uiso d R 1 . .
N N2 1.0103(3) 0.74896(11) 0.10466(15) 0.0293(4) Uani d . 1 . .
N N3 0.7804(3) 0.73440(12) 0.21178(16) 0.0324(4) Uani d . 1 . .
C C1 1.2447(5) 0.90327(18) -0.0185(2) 0.0453(6) Uani d . 1 . .
H H1A 1.3934 0.9294 0.0333 0.068 Uiso calc R 1 . .
H H1B 1.1393 0.9470 -0.0699 0.068 Uiso calc R 1 . .
H H1C 1.2651 0.8590 -0.0656 0.068 Uiso calc R 1 . .
C C2 1.1484(4) 0.86451(15) 0.05182(19) 0.0335(5) Uani d . 1 . .
C C3 0.9627(5) 0.60109(15) 0.0319(2) 0.0457(6) Uani d . 1 . .
H H3A 1.0562 0.6197 -0.0033 0.069 Uiso calc R 1 . .
H H3B 0.8111 0.5834 -0.0295 0.069 Uiso calc R 1 . .
H H3C 1.0380 0.5529 0.0842 0.069 Uiso calc R 1 . .
C C4 0.9369(4) 0.67248(13) 0.09883(18) 0.0304(4) Uani d . 1 . .
C C5 0.8118(4) 0.66154(14) 0.16587(19) 0.0309(4) Uani d . 1 . .
C C6 0.7298(4) 0.58379(16) 0.1791(2) 0.0424(6) Uani d . 1 . .
H H6 0.7534 0.5334 0.1460 0.051 Uiso calc R 1 . .
C C7 0.6118(5) 0.58128(19) 0.2426(3) 0.0532(7) Uani d . 1 . .
H H7 0.5566 0.5286 0.2551 0.064 Uiso calc R 1 . .
C C8 0.5757(5) 0.6552(2) 0.2867(3) 0.0529(7) Uani d . 1 . .
H H8 0.4916 0.6546 0.3282 0.063 Uiso calc R 1 . .
C C9 0.6626(4) 0.73087(18) 0.2702(2) 0.0425(6) Uani d . 1 . .
H H9 0.6377 0.7820 0.3015 0.051 Uiso calc R 1 . .

loop_
_atom_site_aniso_label
_atom_site_aniso_U_11
_atom_site_aniso_U_22
_atom_site_aniso_U_33
_atom_site_aniso_U_12
_atom_site_aniso_U_13
_atom_site_aniso_U_23
Cu1 0.03910(16) 0.02660(14) 0.03380(15) 0.00029(11) 0.02316(12) -0.00381(11)
Cl1 0.0510(4) 0.0394(3) 0.0457(3) 0.0123(3) 0.0286(3) -0.0023(2)
Cl2 0.0372(3) 0.0551(4) 0.0348(3) -0.0009(3) 0.0194(2) 0.0016(3)
O1 0.0604(11) 0.0295(8) 0.0477(10) -0.0026(7) 0.0372(9) -0.0024(7)
N1 0.0447(11) 0.0317(9) 0.0341(10) 0.0001(8) 0.0280(9) -0.0009(8)
N2 0.0362(9) 0.0288(9) 0.0295(9) 0.0012(7) 0.0211(8) -0.0011(7)
N3 0.0328(9) 0.0363(10) 0.0328(9) -0.0008(8) 0.0196(8) -0.0005(8)
C1 0.0559(16) 0.0463(14) 0.0428(13) -0.0087(12) 0.0310(12) 0.0032(11)
C2 0.0381(12) 0.0335(11) 0.0308(11) -0.0005(9) 0.0180(9) 0.0019(9)
C3 0.0772(19) 0.0281(11) 0.0453(14) -0.0010(12) 0.0402(14) -0.0053(10)
C4 0.0382(11) 0.0272(10) 0.0275(10) 0.0020(9) 0.0173(9) 0.0001(8)
C5 0.0311(10) 0.0319(11) 0.0285(10) -0.0003(9) 0.0134(8) 0.0004(9)
C6 0.0414(13) 0.0364(13) 0.0509(14) -0.0033(10) 0.0234(11) 0.0045(11)
C7 0.0456(15) 0.0498(16) 0.0685(19) -0.0052(12) 0.0309(14) 0.0175(14)
C8 0.0440(15) 0.067(2) 0.0615(18) 0.0006(13) 0.0366(14) 0.0145(15)
C9 0.0393(13) 0.0541(16) 0.0443(14) 0.0026(11) 0.0282(11) 0.0022(12)

loop_
_atom_type_symbol
_atom_type_description
_atom_type_scat_dispersion_real
_atom_type_scat_dispersion_imag
_atom_type_scat_source
C C 0.0033 0.0016 'International Tables Vol C Tables 4.2.6.8 and 6.1.1.4'
H H 0.0000 0.0000 'International Tables Vol C Tables 4.2.6.8 and 6.1.1.4'
Cl Cl 0.1484 0.1585 'International Tables Vol C Tables 4.2.6.8 and 6.1.1.4'
Cu Cu 0.3201 1.2651 'International Tables Vol C Tables 4.2.6.8 and 6.1.1.4'
N N 0.0061 0.0033 'International Tables Vol C Tables 4.2.6.8 and 6.1.1.4'
O O 0.0106 0.0060 'International Tables Vol C Tables 4.2.6.8 and 6.1.1.4'

loop_
_geom_angle_atom_site_label_1
_geom_angle_atom_site_label_2
_geom_angle_atom_site_label_3
_geom_angle_site_symmetry_1
_geom_angle_site_symmetry_3
_geom_angle
_geom_angle_publ_flag
N2 Cu1 N3 . . 78.73(8) ?
N2 Cu1 O1 . . 77.90(7) ?
N3 Cu1 O1 . . 153.54(7) ?
N2 Cu1 Cl1 . . 157.16(6) ?
N3 Cu1 Cl1 . . 100.28(6) ?
O1 Cu1 Cl1 . . 96.47(5) ?
N2 Cu1 Cl2 . . 100.84(6) ?
N3 Cu1 Cl2 . . 96.46(6) ?
O1 Cu1 Cl2 . . 99.95(6) ?
Cl1 Cu1 Cl2 . . 101.94(3) ?
C2 O1 Cu1 . . 113.58(15) ?
C2 N1 N2 . . 113.82(18) ?
C2 N1 H1 . . 121.4 ?
N2 N1 H1 . . 124.6 ?
C4 N2 N1 . . 124.94(19) ?
C4 N2 Cu1 . . 120.27(15) ?
N1 N2 Cu1 . . 114.72(14) ?
C9 N3 C5 . . 118.6(2) ?
C9 N3 Cu1 . . 127.53(18) ?
C5 N3 Cu1 . . 113.48(15) ?
C2 C1 H1A . . 109.5 ?
C2 C1 H1B . . 109.5 ?
H1A C1 H1B . . 109.5 ?
C2 C1 H1C . . 109.5 ?
H1A C1 H1C . . 109.5 ?
H1B C1 H1C . . 109.5 ?
O1 C2 N1 . . 119.6(2) ?
O1 C2 C1 . . 122.7(2) ?
N1 C2 C1 . . 117.6(2) ?
C4 C3 H3A . . 109.5 ?
C4 C3 H3B . . 109.5 ?
H3A C3 H3B . . 109.5 ?
C4 C3 H3C . . 109.5 ?
H3A C3 H3C . . 109.5 ?
H3B C3 H3C . . 109.5 ?
N2 C4 C3 . . 126.3(2) ?
N2 C4 C5 . . 112.26(19) ?
C3 C4 C5 . . 121.4(2) ?
N3 C5 C6 . . 122.3(2) ?
N3 C5 C4 . . 114.61(19) ?
C6 C5 C4 . . 123.0(2) ?
C5 C6 C7 . . 118.1(3) ?
C5 C6 H6 . . 121.0 ?
C7 C6 H6 . . 121.0 ?
C8 C7 C6 . . 119.5(3) ?
C8 C7 H7 . . 120.2 ?
C6 C7 H7 . . 120.2 ?
C7 C8 C9 . . 119.4(3) ?
C7 C8 H8 . . 120.3 ?
C9 C8 H8 . . 120.3 ?
N3 C9 C8 . . 122.0(3) ?
N3 C9 H9 . . 119.0 ?
C8 C9 H9 . . 119.0 ?

loop_
_geom_bond_atom_site_label_1
_geom_bond_atom_site_label_2
_geom_bond_site_symmetry_2
_geom_bond_distance
_geom_bond_publ_flag
Cu1 N2 . 1.9653(18) ?
Cu1 N3 . 2.0305(19) ?
Cu1 O1 . 2.0592(17) ?
Cu1 Cl1 . 2.2110(7) ?
Cu1 Cl2 . 2.4892(9) ?
O1 C2 . 1.240(3) ?
N1 C2 . 1.359(3) ?
N1 N2 . 1.367(3) ?
N1 H1 . 0.8900 ?
N2 C4 . 1.283(3) ?
N3 C9 . 1.334(3) ?
N3 C5 . 1.353(3) ?
C1 C2 . 1.483(3) ?
C1 H1A . 0.9800 ?
C1 H1B . 0.9800 ?
C1 H1C . 0.9800 ?
C3 C4 . 1.482(3) ?
C3 H3A . 0.9800 ?
C3 H3B . 0.9800 ?
C3 H3C . 0.9800 ?
C4 C5 . 1.482(3) ?
C5 C6 . 1.380(3) ?
C6 C7 . 1.392(4) ?
C6 H6 . 0.9500 ?
C7 C8 . 1.367(4) ?
C7 H7 . 0.9500 ?
C8 C9 . 1.381(4) ?
C8 H8 . 0.9500 ?
C9 H9 . 0.9500 ?

loop_
_geom_hbond_atom_site_label_D
_geom_hbond_atom_site_label_H
_geom_hbond_atom_site_label_A
_geom_hbond_site_symmetry_A
_geom_hbond_distance_DH
_geom_hbond_distance_HA
_geom_hbond_distance_DA
_geom_hbond_angle_DHA
N1 H1 Cl2 4_575 0.89 2.34 3.226(2) 170
C1 H1A Cl1 1_655 0.98 2.63 3.529(3) 153
C3 H3A N1 . 0.98 2.56 2.945(3) 104
C3 H3A Cl2 4_575 0.98 2.81 3.785(3) 176
C3 H3C Cl1 2_745 0.98 2.75 3.703(3) 165
C7 H7 Cl1 2_645 0.95 2.68 3.529(3) 149

loop_
_geom_torsion_atom_site_label_1
_geom_torsion_atom_site_label_2
_geom_torsion_atom_site_label_3
_geom_torsion_atom_site_label_4
_geom_torsion_site_symmetry_1
_geom_torsion_site_symmetry_2
_geom_torsion_site_symmetry_3
_geom_torsion_site_symmetry_4
_geom_torsion
_geom_torsion_publ_flag
N2 Cu1 O1 C2 . . . . -3.14(17) ?
N3 Cu1 O1 C2 . . . . -31.6(3) ?
Cl1 Cu1 O1 C2 . . . . -160.69(16) ?
Cl2 Cu1 O1 C2 . . . . 95.94(17) ?
C2 N1 N2 C4 . . . . 170.3(2) ?
C2 N1 N2 Cu1 . . . . -6.6(2) ?
N3 Cu1 N2 C4 . . . . -4.33(17) ?
O1 Cu1 N2 C4 . . . . -171.84(19) ?
Cl1 Cu1 N2 C4 . . . . -94.1(2) ?
Cl2 Cu1 N2 C4 . . . . 90.18(17) ?
N3 Cu1 N2 N1 . . . . 172.68(16) ?
O1 Cu1 N2 N1 . . . . 5.18(14) ?
Cl1 Cu1 N2 N1 . . . . 82.9(2) ?
Cl2 Cu1 N2 N1 . . . . -92.80(14) ?
N2 Cu1 N3 C9 . . . . 179.8(2) ?
O1 Cu1 N3 C9 . . . . -151.88(19) ?
Cl1 Cu1 N3 C9 . . . . -23.5(2) ?
Cl2 Cu1 N3 C9 . . . . 80.0(2) ?
N2 Cu1 N3 C5 . . . . 7.08(15) ?
O1 Cu1 N3 C5 . . . . 35.4(3) ?
Cl1 Cu1 N3 C5 . . . . 163.84(14) ?
Cl2 Cu1 N3 C5 . . . . -92.74(15) ?
Cu1 O1 C2 N1 . . . . 0.5(3) ?
Cu1 O1 C2 C1 . . . . 178.65(18) ?
N2 N1 C2 O1 . . . . 4.0(3) ?
N2 N1 C2 C1 . . . . -174.3(2) ?
N1 N2 C4 C3 . . . . 2.5(4) ?
Cu1 N2 C4 C3 . . . . 179.18(19) ?
N1 N2 C4 C5 . . . . -175.88(19) ?
Cu1 N2 C4 C5 . . . . 0.8(3) ?
C9 N3 C5 C6 . . . . -1.2(3) ?
Cu1 N3 C5 C6 . . . . 172.25(18) ?
C9 N3 C5 C4 . . . . 177.8(2) ?
Cu1 N3 C5 C4 . . . . -8.8(2) ?
N2 C4 C5 N3 . . . . 5.4(3) ?
C3 C4 C5 N3 . . . . -173.0(2) ?
N2 C4 C5 C6 . . . . -175.6(2) ?
C3 C4 C5 C6 . . . . 5.9(4) ?
N3 C5 C6 C7 . . . . -0.2(4) ?
C4 C5 C6 C7 . . . . -179.1(2) ?
C5 C6 C7 C8 . . . . 1.7(4) ?
C6 C7 C8 C9 . . . . -1.8(4) ?
C5 N3 C9 C8 . . . . 1.1(4) ?
Cu1 N3 C9 C8 . . . . -171.3(2) ?
C7 C8 C9 N3 . . . . 0.4(4) ?
